data_7015744
loop_
_publ_author_name
'Anwar, Muhammad U.'
'Elliott, Andrew S.'
'Thompson, Laurence K.'
'Dawe, Louise N.'

_publ_section_title
;
 Complexes of functionally modified hydrazone ligands--square,
 rectangular (M4), trigonal bipyramidal (M5) and pin-wheel (M6) motifs.
;
_journal_issue 17
_journal_name_full 'Dalton transactions (Cambridge, England : 2003)'
_journal_page_first 4623
_journal_page_last 4635
_journal_paper_doi 10.1039/c1dt10047e
_journal_volume 40
_journal_year 2011
_chemical_formula_moiety 'C36 H32 cu4 N28 O4, 4(Cl O4), 4(H2 O)'
_chemical_formula_sum 'C36 H40 Cl4 Cu4 N28 O24'
_chemical_formula_weight 1644.88
_chemical_name_systematic
;
?
;
_space_group_IT_number 88
_symmetry_cell_setting tetragonal
_symmetry_Int_Tables_number 88
_symmetry_space_group_name_Hall '-I 4ad'
_symmetry_space_group_name_H-M 'I 41/a :2'
_atom_sites_solution_hydrogens geom
_atom_sites_solution_primary direct
_atom_sites_solution_secondary difmap
_audit_creation_method SHELXL-97
_cell_angle_alpha 90.00
_cell_angle_beta 90.00
_cell_angle_gamma 90.00
_cell_formula_units_Z 4
_cell_length_a 14.7586(16)
_cell_length_b 14.7586(16)
_cell_length_c 27.279(3)
_cell_measurement_reflns_used 9791
_cell_measurement_temperature 153(2)
_cell_measurement_theta_max 30.5672
_cell_measurement_theta_min 2.4575
_cell_volume 5941.8(11)
_computing_cell_refinement 'CrystalClear (Rigaku/MSC Inc., 2005)'
_computing_data_collection 'CrystalClear (Rigaku/MSC Inc., 2005)'
_computing_data_reduction 'CrystalClear (Rigaku/MSC Inc., 2005)'
_computing_molecular_graphics 'CrystalStructure3.7.0(Rigaku/MSC Inc.,2005)'
_computing_publication_material 'CrystalStructure3.7.0(Rigaku/MSC Inc.,2005)'
_computing_structure_refinement 'SHELXL-97 (Acta Cryst.2008, A64, 112-122)'
_computing_structure_solution 'SHELXS-97 (Acta Cryst.2008, A64, 112-122)'
_diffrn_ambient_temperature 153(2)
_diffrn_detector_area_resol_mean 14.63
_diffrn_measured_fraction_theta_full 0.999
_diffrn_measured_fraction_theta_max 0.999
_diffrn_measurement_device_type 'Rigaku Saturn'
_diffrn_measurement_method \w
_diffrn_radiation_monochromator 'graphite - Rigaku SHINE'
_diffrn_radiation_source 'fine-focus sealed tube'
_diffrn_radiation_type MoK\a
_diffrn_radiation_wavelength 0.71075
_diffrn_reflns_av_R_equivalents 0.0267
_diffrn_reflns_av_sigmaI/netI 0.0133
_diffrn_reflns_limit_h_max 18
_diffrn_reflns_limit_h_min -18
_diffrn_reflns_limit_k_max 16
_diffrn_reflns_limit_k_min -18
_diffrn_reflns_limit_l_max 34
_diffrn_reflns_limit_l_min -34
_diffrn_reflns_number 26011
_diffrn_reflns_theta_full 26.50
_diffrn_reflns_theta_max 26.50
_diffrn_reflns_theta_min 2.63
_exptl_absorpt_coefficient_mu 1.696
_exptl_absorpt_correction_T_max 0.8757
_exptl_absorpt_correction_T_min 0.8328
_exptl_absorpt_correction_type numerical
_exptl_absorpt_process_details '(T. Higashi, 2000)'
_exptl_crystal_colour Green
_exptl_crystal_density_diffrn 1.839
_exptl_crystal_density_method 'not measured'
_exptl_crystal_description Prism
_exptl_crystal_F_000 3312
_exptl_crystal_size_max 0.21
_exptl_crystal_size_mid 0.14
_exptl_crystal_size_min 0.13
_refine_diff_density_max 1.039
_refine_diff_density_min -0.718
_refine_diff_density_rms 0.114
_refine_ls_extinction_method none
_refine_ls_goodness_of_fit_ref 1.113
_refine_ls_hydrogen_treatment constr
_refine_ls_matrix_type full
_refine_ls_number_parameters 218
_refine_ls_number_reflns 3084
_refine_ls_number_restraints 0
_refine_ls_restrained_S_all 1.113
_refine_ls_R_factor_all 0.0830
_refine_ls_R_factor_gt 0.0813
_refine_ls_shift/su_max 0.000
_refine_ls_shift/su_mean 0.000
_refine_ls_structure_factor_coef Fsqd
_refine_ls_weighting_details 'calc w=1/[\s^2^(Fo^2^)+(0.1433P)^2^+19.5622P] where P=(Fo^2^+2Fc^2^)/3'
_refine_ls_weighting_scheme calc
_refine_ls_wR_factor_gt 0.2364
_refine_ls_wR_factor_ref 0.2390
_reflns_number_gt 2978
_reflns_number_total 3084
_reflns_threshold_expression >2sigma(I)
_cod_data_source_file c1dt10047e.txt
_cod_data_source_block 3
_cod_depositor_comments
;
The following automatic conversions were performed:
'_exptl_absorpt_correction_type' value 'Numerical' changed to 'numerical'
according to '/home/saulius/struct/CIF-dictionaries/cif_core.dic'
dictionary named 'cif_core.dic' version 2.4.1 from 2010-06-29.

Automatic conversion script
Id: cif_fix_enum 1555 2011-01-17 13:19:09Z saulius 
;
_cod_original_sg_symbol_H-M 'I 41/a'
_cod_database_code 7015744

loop_
_symmetry_equiv_pos_as_xyz
'x, y, z'
'-y+3/4, x+1/4, z+1/4'
'-x+1/2, -y, z+1/2'
'y+3/4, -x+3/4, z+3/4'
'x+1/2, y+1/2, z+1/2'
'-y+5/4, x+3/4, z+3/4'
'-x+1, -y+1/2, z+1'
'y+5/4, -x+5/4, z+5/4'
'-x, -y, -z'
'y-3/4, -x-1/4, -z-1/4'
'x-1/2, y, -z-1/2'
'-y-3/4, x-3/4, -z-3/4'
'-x+1/2, -y+1/2, -z+1/2'
'y-1/4, -x+1/4, -z+1/4'
'x, y+1/2, -z'
'-y-1/4, x-1/4, -z-1/4'

loop_
_atom_site_label
_atom_site_type_symbol
_atom_site_fract_x
_atom_site_fract_y
_atom_site_fract_z
_atom_site_U_iso_or_equiv
_atom_site_adp_type
_atom_site_occupancy
_atom_site_symmetry_multiplicity
_atom_site_calc_flag
_atom_site_refinement_flags
_atom_site_disorder_assembly
_atom_site_disorder_group
Cu1 Cu 0.17529(4) 0.31727(4) 0.10815(2) 0.0525(3) Uani 1 1 d . . .
Cl1 Cl 0.34791(14) 0.50717(13) 0.08461(7) 0.0893(6) Uani 1 1 d . . .
O1 O 0.0555(2) 0.3725(2) 0.09634(11) 0.0522(8) Uani 1 1 d . . .
O2 O 0.3847(4) 0.4486(4) 0.1197(2) 0.0973(17) Uani 1 1 d . . .
O3 O 0.2535(6) 0.5025(7) 0.0892(3) 0.160(3) Uani 1 1 d . . .
O4 O 0.3571(6) 0.4702(7) 0.0346(2) 0.151(3) Uani 1 1 d . . .
O5 O 0.3879(15) 0.5845(10) 0.0831(6) 0.343(14) Uani 1 1 d . . .
O6 O 0.5787(5) 0.6985(8) 0.0763(4) 0.182(5) Uani 1 1 d . . .
N1 N -0.1069(3) 0.4393(3) 0.07286(16) 0.0522(9) Uani 1 1 d . . .
N2 N -0.1806(4) 0.4672(4) 0.0485(2) 0.0763(15) Uani 1 1 d . . .
H1 H -0.2293 0.4910 0.0619 0.092 Uiso 1 1 calc R . .
N3 N -0.0867(3) 0.4164(3) -0.00765(17) 0.0599(11) Uani 1 1 d . . .
N4 N 0.0898(3) 0.3388(3) 0.01526(15) 0.0538(10) Uani 1 1 d . . .
N5 N 0.1648(3) 0.3034(3) 0.03888(18) 0.0556(10) Uani 1 1 d . . .
N6 N 0.2409(4) 0.2759(4) -0.03443(18) 0.0713(13) Uani 1 1 d . . .
H3 H 0.1960 0.2969 -0.0524 0.086 Uiso 1 1 calc R . .
H4 H 0.2904 0.2554 -0.0486 0.086 Uiso 1 1 calc R . .
N7 N 0.2933(3) 0.2529(3) 0.09363(18) 0.0613(11) Uani 1 1 d . . .
C1 C -0.1685(3) 0.4533(3) 0.00120(16) 0.0502(11) Uani 1 1 d . . .
H2 H -0.2119 0.4674 -0.0234 0.060 Uiso 1 1 calc R . .
C2 C -0.0510(4) 0.4083(3) 0.03640(18) 0.0501(11) Uani 1 1 d . . .
C3 C 0.0368(4) 0.3709(3) 0.04943(17) 0.0499(10) Uani 1 1 d . . .
C4 C 0.2341(4) 0.2751(4) 0.0136(2) 0.0575(12) Uani 1 1 d . . .
C5 C 0.3056(4) 0.2376(4) 0.0451(2) 0.0592(12) Uani 1 1 d . . .
C6 C 0.3770(5) 0.1852(5) 0.0282(3) 0.0779(17) Uani 1 1 d . . .
H5 H 0.3861 0.1761 -0.0059 0.094 Uiso 1 1 calc R . .
C7 C 0.4337(6) 0.1471(6) 0.0616(3) 0.100(3) Uani 1 1 d . . .
H6 H 0.4827 0.1103 0.0508 0.120 Uiso 1 1 calc R . .
C8 C 0.4208(6) 0.1611(7) 0.1100(3) 0.104(3) Uani 1 1 d . . .
H7 H 0.4594 0.1332 0.1334 0.125 Uiso 1 1 calc R . .
C9 C 0.3504(5) 0.2168(6) 0.1251(3) 0.084(2) Uani 1 1 d . . .
H8 H 0.3432 0.2292 0.1591 0.101 Uiso 1 1 calc R . .

loop_
_atom_site_aniso_label
_atom_site_aniso_U_11
_atom_site_aniso_U_22
_atom_site_aniso_U_33
_atom_site_aniso_U_23
_atom_site_aniso_U_13
_atom_site_aniso_U_12
Cu1 0.0571(4) 0.0611(4) 0.0393(4) -0.0019(2) 0.0030(2) 0.0011(3)
Cl1 0.0940(12) 0.0884(12) 0.0857(12) 0.0277(9) -0.0260(10) -0.0134(9)
O1 0.0582(19) 0.064(2) 0.0344(16) -0.0014(14) 0.0003(14) 0.0029(16)
O2 0.092(3) 0.131(5) 0.069(3) 0.020(3) -0.016(3) 0.025(3)
O3 0.124(6) 0.234(10) 0.121(6) 0.054(6) -0.035(5) 0.061(6)
O4 0.149(6) 0.225(9) 0.078(4) 0.041(5) 0.003(4) 0.046(6)
O5 0.53(3) 0.207(12) 0.290(17) 0.114(12) -0.23(2) -0.233(18)
O6 0.096(5) 0.269(12) 0.181(8) 0.110(8) 0.043(5) 0.034(6)
N1 0.058(2) 0.049(2) 0.050(2) 0.0024(17) -0.0066(18) -0.0009(18)
N2 0.076(3) 0.061(3) 0.092(4) 0.009(3) -0.015(3) -0.003(2)
N3 0.077(3) 0.059(2) 0.044(2) 0.0106(18) -0.008(2) -0.010(2)
N4 0.064(2) 0.059(2) 0.038(2) -0.0023(17) 0.0005(18) -0.0072(19)
N5 0.060(2) 0.058(2) 0.048(2) -0.0019(19) 0.0083(18) -0.0043(19)
N6 0.072(3) 0.093(4) 0.049(3) -0.010(2) 0.015(2) 0.000(3)
N7 0.059(2) 0.068(3) 0.057(3) 0.009(2) 0.009(2) 0.004(2)
C1 0.062(3) 0.052(2) 0.036(2) 0.0106(18) -0.011(2) -0.004(2)
C2 0.066(3) 0.048(2) 0.036(2) 0.0034(18) -0.003(2) -0.012(2)
C3 0.061(3) 0.049(2) 0.039(2) -0.0003(19) 0.002(2) -0.010(2)
C4 0.064(3) 0.055(3) 0.054(3) -0.005(2) 0.009(2) -0.009(2)
C5 0.065(3) 0.054(3) 0.058(3) -0.001(2) 0.014(2) -0.006(2)
C6 0.073(4) 0.083(4) 0.078(4) 0.002(3) 0.022(3) 0.009(3)
C7 0.091(5) 0.112(6) 0.096(6) 0.019(5) 0.035(4) 0.036(5)
C8 0.078(5) 0.137(8) 0.097(6) 0.041(5) 0.016(4) 0.033(5)
C9 0.073(4) 0.117(6) 0.064(4) 0.023(4) 0.015(3) 0.012(4)

loop_
_atom_type_symbol
_atom_type_description
_atom_type_scat_dispersion_real
_atom_type_scat_dispersion_imag
_atom_type_scat_source
C C 0.0033 0.0016 'International Tables Vol C Tables 4.2.6.8 and 6.1.1.4'
H H 0.0000 0.0000 'International Tables Vol C Tables 4.2.6.8 and 6.1.1.4'
Cl Cl 0.1484 0.1585 'International Tables Vol C Tables 4.2.6.8 and 6.1.1.4'
Cu Cu 0.3201 1.2651 'International Tables Vol C Tables 4.2.6.8 and 6.1.1.4'
N N 0.0061 0.0033 'International Tables Vol C Tables 4.2.6.8 and 6.1.1.4'
O O 0.0106 0.0060 'International Tables Vol C Tables 4.2.6.8 and 6.1.1.4'

loop_
_geom_angle_atom_site_label_1
_geom_angle_atom_site_label_2
_geom_angle_atom_site_label_3
_geom_angle
_geom_angle_site_symmetry_1
_geom_angle_site_symmetry_3
_geom_angle_publ_flag
N5 Cu1 O1 79.04(16) . . ?
N5 Cu1 N1 168.89(18) . 14 ?
O1 Cu1 N1 97.29(15) . 14 ?
N5 Cu1 N7 79.9(2) . . ?
O1 Cu1 N7 158.95(18) . . ?
N1 Cu1 N7 103.57(19) 14 . ?
N5 Cu1 O1 114.64(16) . 14 ?
O1 Cu1 O1 96.22(19) . 14 ?
N1 Cu1 O1 76.05(16) 14 14 ?
N7 Cu1 O1 91.56(17) . 14 ?
O5 Cl1 O2 113.1(7) . . ?
O5 Cl1 O3 120.2(13) . . ?
O2 Cl1 O3 107.1(4) . . ?
O5 Cl1 O4 104.9(10) . . ?
O2 Cl1 O4 111.6(4) . . ?
O3 Cl1 O4 99.0(5) . . ?
C3 O1 Cu1 110.0(3) . . ?
C3 O1 Cu1 111.2(3) . 12_666 ?
Cu1 O1 Cu1 138.40(16) . 12_666 ?
N2 N1 C2 103.4(5) . . ?
N2 N1 Cu1 138.0(4) . 12_666 ?
C2 N1 Cu1 118.5(3) . 12_666 ?
C1 N2 N1 109.2(5) . . ?
C1 N2 H1 125.4 . . ?
N1 N2 H1 125.4 . . ?
C2 N3 C1 103.4(5) . . ?
C3 N4 N5 106.5(4) . . ?
C4 N5 N4 120.1(5) . . ?
C4 N5 Cu1 119.7(4) . . ?
N4 N5 Cu1 119.1(3) . . ?
C4 N6 H3 120.0 . . ?
C4 N6 H4 120.0 . . ?
H3 N6 H4 120.0 . . ?
C9 N7 C5 119.0(5) . . ?
C9 N7 Cu1 127.8(5) . . ?
C5 N7 Cu1 112.6(4) . . ?
N2 C1 N3 111.1(5) . . ?
N2 C1 H2 124.5 . . ?
N3 C1 H2 124.5 . . ?
N3 C2 N1 113.0(5) . . ?
N3 C2 C3 127.9(5) . . ?
N1 C2 C3 119.1(4) . . ?
N4 C3 O1 125.3(5) . . ?
N4 C3 C2 119.9(4) . . ?
O1 C3 C2 114.9(4) . . ?
N5 C4 N6 125.9(6) . . ?
N5 C4 C5 112.0(5) . . ?
N6 C4 C5 122.1(5) . . ?
N7 C5 C6 121.3(6) . . ?
N7 C5 C4 114.4(5) . . ?
C6 C5 C4 124.2(6) . . ?
C7 C6 C5 118.5(7) . . ?
C7 C6 H5 120.7 . . ?
C5 C6 H5 120.7 . . ?
C8 C7 C6 120.3(7) . . ?
C8 C7 H6 119.8 . . ?
C6 C7 H6 119.8 . . ?
C7 C8 C9 119.1(8) . . ?
C7 C8 H7 120.4 . . ?
C9 C8 H7 120.4 . . ?
N7 C9 C8 121.7(7) . . ?
N7 C9 H8 119.1 . . ?
C8 C9 H8 119.1 . . ?

loop_
_geom_bond_atom_site_label_1
_geom_bond_atom_site_label_2
_geom_bond_distance
_geom_bond_site_symmetry_2
_geom_bond_publ_flag
Cu1 N5 1.907(5) . ?
Cu1 O1 1.973(4) . ?
Cu1 N1 1.981(4) 14 ?
Cu1 N7 2.023(5) . ?
Cu1 O1 2.331(3) 14 ?
Cl1 O5 1.285(10) . ?
Cl1 O2 1.399(5) . ?
Cl1 O3 1.401(9) . ?
Cl1 O4 1.476(8) . ?
O1 C3 1.310(6) . ?
O1 Cu1 2.331(3) 12_666 ?
N1 N2 1.339(7) . ?
N1 C2 1.371(7) . ?
N1 Cu1 1.981(4) 12_666 ?
N2 C1 1.318(8) . ?
N2 H1 0.8800 . ?
N3 C2 1.318(7) . ?
N3 C1 1.346(7) . ?
N4 C3 1.306(6) . ?
N4 N5 1.383(6) . ?
N5 C4 1.302(7) . ?
N6 C4 1.314(7) . ?
N6 H3 0.8800 . ?
N6 H4 0.8800 . ?
N7 C9 1.316(9) . ?
N7 C5 1.355(7) . ?
C1 H2 0.9500 . ?
C2 C3 1.453(8) . ?
C4 C5 1.469(8) . ?
C5 C6 1.387(8) . ?
C6 C7 1.358(11) . ?
C6 H5 0.9500 . ?
C7 C8 1.351(12) . ?
C7 H6 0.9500 . ?
C8 C9 1.387(11) . ?
C8 H7 0.9500 . ?
C9 H8 0.9500 . ?
